data_7223757
loop_
_publ_author_name
'Tominaka, Satoshi'
'Yeung, Hamish H.-M.'
'Henke, Sebastian'
'Cheetham, Anthony K.'

_publ_section_title
;
 Coordination environments and \p-conjugation in dense lithium
 coordination polymers
;
_journal_issue 3
_journal_name_full CrystEngComm
_journal_page_first 398
_journal_paper_doi 10.1039/C5CE01658D
_journal_volume 18
_journal_year 2016
_chemical_formula_moiety 'C14 H10 Li2 O6'
_chemical_formula_sum 'C14 H10 Li2 O6'
_chemical_formula_weight 288.10
_chemical_name_systematic 'Dilithium 1,5-dihydroxyanthraquinone'
_chemical_properties_physical 'Air-sensitive, Moisture-sensitive, Heat-sensitive'
_space_group_crystal_system monoclinic
_space_group_IT_number 14
_space_group_name_Hall '-P 2ybc'
_space_group_name_H-M_alt 'P 1 21/c 1'
_symmetry_space_group_name_Hall '-P 2ybc'
_symmetry_space_group_name_H-M 'P 1 21/c 1'
_atom_sites_solution_hydrogens geom
_atom_sites_solution_primary direct
_atom_sites_solution_secondary difmap
_audit_creation_date 2015-08-17
_audit_creation_method
;
Olex2 1.2
(compiled 2015.01.26 svn.r3150 for OlexSys, GUI svn.r4998)
;
_audit_update_record
;
2015-08-17 deposited with the CCDC.
2015-10-06 downloaded from the CCDC.
;
_cell_angle_alpha 90.00
_cell_angle_beta 95.073(3)
_cell_angle_gamma 90.00
_cell_formula_units_Z 2
_cell_length_a 8.0703(3)
_cell_length_b 5.1497(2)
_cell_length_c 14.7759(5)
_cell_measurement_reflns_used 4744
_cell_measurement_temperature 121(2)
_cell_measurement_theta_max 67.5890
_cell_measurement_theta_min 5.4580
_cell_volume 611.68(4)
_computing_cell_refinement
;
CrysAlisPro, Agilent Technologies,
Version 1.171.36.28 (release 01-02-2013 CrysAlis171 .NET)
(compiled Feb  1 2013,16:14:44)
;
_computing_data_collection
;
CrysAlisPro, Agilent Technologies,
Version 1.171.36.28 (release 01-02-2013 CrysAlis171 .NET)
(compiled Feb  1 2013,16:14:44)
;
_computing_data_reduction
;
CrysAlisPro, Agilent Technologies,
Version 1.171.36.28 (release 01-02-2013 CrysAlis171 .NET)
(compiled Feb  1 2013,16:14:44)
;
_computing_molecular_graphics 'Olex2 (Dolomanov et al., 2009)'
_computing_publication_material 'Olex2 (Dolomanov et al., 2009)'
_computing_structure_refinement 'ShelXL (Sheldrick, 2008)'
_computing_structure_solution 'ShelXS (Sheldrick, 2008)'
_diffrn_ambient_temperature 121(2)
_diffrn_detector_area_resol_mean 16.1183
_diffrn_measured_fraction_theta_full 0.999
_diffrn_measured_fraction_theta_max 0.999
_diffrn_measurement_details
;
  1 omega   39.00   85.00   1.0000    1.0000
omega____ theta____ kappa____ phi______ frames
    -       -1.4687  178.0000  -60.0000 46

  2 omega   35.00   73.00   1.0000    1.0000
omega____ theta____ kappa____ phi______ frames
    -       -1.4687  178.0000 -120.0000 38

  3 omega   36.00   61.00   1.0000    1.0000
omega____ theta____ kappa____ phi______ frames
    -        1.4687   57.0000 -180.0000 25

  4 omega   36.00   92.00   1.0000    1.0000
omega____ theta____ kappa____ phi______ frames
    -        1.4687  178.0000   90.0000 56

  5 omega  -84.00  -39.00   1.0000    1.5000
omega____ theta____ kappa____ phi______ frames
    -      -55.4844  -61.0000   30.0000 45

  6 omega  -40.00  -10.00   1.0000    1.5000
omega____ theta____ kappa____ phi______ frames
    -      -55.4844  -86.0000  142.7899 30

  7 omega -129.00  -45.00   1.0000    1.5000
omega____ theta____ kappa____ phi______ frames
    -      -55.4844  -61.0000  150.0000 84

  8 omega  -85.00   19.00   1.0000    1.5000
omega____ theta____ kappa____ phi______ frames
    -      -55.4844   61.0000   30.0000 104

  9 omega   -3.00   22.00   1.0000    1.5000
omega____ theta____ kappa____ phi______ frames
    -      -55.4844   45.0000    0.0000 25

 10 omega  -64.00  -23.00   1.0000    1.5000
omega____ theta____ kappa____ phi______ frames
    -      -55.4844   45.0000    0.0000 41

 11 omega  -65.00  -28.00   1.0000    1.5000
omega____ theta____ kappa____ phi______ frames
    -      -55.4844  -61.0000 -180.0000 37

 12 omega -128.00  -93.00   1.0000    1.5000
omega____ theta____ kappa____ phi______ frames
    -      -55.4844  -61.0000 -180.0000 35

 13 omega  -96.00   25.00   1.0000    1.5000
omega____ theta____ kappa____ phi______ frames
    -      -55.4844   77.0000 -150.0000 121

 14 omega  -49.00    3.00   1.0000    1.5000
omega____ theta____ kappa____ phi______ frames
    -      -55.4844   61.0000  150.0000 52

 15 omega -101.00  -62.00   1.0000    1.5000
omega____ theta____ kappa____ phi______ frames
    -      -55.4844  125.0000  -60.0000 39

 16 omega  -90.00  -53.00   1.0000    1.5000
omega____ theta____ kappa____ phi______ frames
    -      -55.4844   61.0000  150.0000 37

 17 omega   63.00  114.00   1.0000    1.5000
omega____ theta____ kappa____ phi______ frames
    -       55.4844   45.0000 -150.0000 51

 18 omega   39.00   64.00   1.0000    1.5000
omega____ theta____ kappa____ phi______ frames
    -       55.4844  -30.0000  -30.0000 25

 19 omega  123.00  169.00   1.0000    5.0000
omega____ theta____ kappa____ phi______ frames
    -      109.5000  -21.0000 -150.0000 46

 20 omega  127.00  176.00   1.0000    5.0000
omega____ theta____ kappa____ phi______ frames
    -      109.5000   43.0000 -120.0000 49

 21 omega   80.00  115.00   1.0000    5.0000
omega____ theta____ kappa____ phi______ frames
    -      109.5000   43.0000 -120.0000 35

 22 omega   91.00  135.00   1.0000    5.0000
omega____ theta____ kappa____ phi______ frames
    -      109.5000   43.0000   90.0000 44

 23 omega   51.00   83.00   1.0000    5.0000
omega____ theta____ kappa____ phi______ frames
    -      109.5000 -104.0000  -90.0000 32

 24 omega  112.00  177.00   1.0000    5.0000
omega____ theta____ kappa____ phi______ frames
    -      109.5000  -21.0000  150.0000 65

 25 omega   43.00   74.00   1.0000    5.0000
omega____ theta____ kappa____ phi______ frames
    -      109.5000  -43.0000  -30.0000 31

 26 omega   28.00   57.00   1.0000    5.0000
omega____ theta____ kappa____ phi______ frames
    -      109.5000  -32.0000  -90.0000 29

 27 omega   30.00   68.00   1.0000    5.0000
omega____ theta____ kappa____ phi______ frames
    -      109.5000  -32.0000  -60.0000 38

 28 omega   74.00  119.00   1.0000    5.0000
omega____ theta____ kappa____ phi______ frames
    -      109.5000   54.0000  120.0000 45

 29 omega   56.00  120.00   1.0000    5.0000
omega____ theta____ kappa____ phi______ frames
    -      109.5000  -92.0000   17.8799 64

 30 omega   26.00   86.00   1.0000    5.0000
omega____ theta____ kappa____ phi______ frames
    -      109.5000 -104.0000  -60.0000 60

 31 omega  127.00  172.00   1.0000    5.0000
omega____ theta____ kappa____ phi______ frames
    -      109.5000  104.0000   60.0000 45

 32 omega   36.00   79.00   1.0000    5.0000
omega____ theta____ kappa____ phi______ frames
    -      109.5000  -54.0000 -180.0000 43

 33 omega   77.00  122.00   1.0000    5.0000
omega____ theta____ kappa____ phi______ frames
    -      109.5000   43.0000  -90.0000 45

 34 omega   82.00  122.00   1.0000    5.0000
omega____ theta____ kappa____ phi______ frames
    -      109.5000   65.0000  -90.0000 40

 35 omega   28.00   72.00   1.0000    5.0000
omega____ theta____ kappa____ phi______ frames
    -      109.5000 -104.0000   90.0000 44

 36 omega   48.00   76.00   1.0000    5.0000
omega____ theta____ kappa____ phi______ frames
    -      109.5000  -54.0000  -90.0000 28

 37 omega   27.00   70.00   1.0000    5.0000
omega____ theta____ kappa____ phi______ frames
    -      109.5000 -104.0000  120.0000 43

 38 omega   75.00  161.00   1.0000    5.0000
omega____ theta____ kappa____ phi______ frames
    -      109.5000   54.0000   60.0000 86

 39 omega   68.00  135.00   1.0000    5.0000
omega____ theta____ kappa____ phi______ frames
    -      109.5000   43.0000 -180.0000 67

 40 omega   28.00   61.00   1.0000    5.0000
omega____ theta____ kappa____ phi______ frames
    -      109.5000 -104.0000   60.0000 33

 41 omega   51.00   76.00   1.0000    5.0000
omega____ theta____ kappa____ phi______ frames
    -      109.5000  -54.0000   60.0000 25

 42 omega   26.00   83.00   1.0000    5.0000
omega____ theta____ kappa____ phi______ frames
    -      109.5000 -104.0000    0.0000 57

 43 omega  128.00  171.00   1.0000    5.0000
omega____ theta____ kappa____ phi______ frames
    -      109.5000   43.0000 -150.0000 43

 44 omega  -82.00   39.00   1.0000    1.0000
omega____ theta____ kappa____ phi______ frames
    -       -1.4687  -77.0000 -120.0000 121

 45 omega  -51.00   78.00   1.0000    1.0000
omega____ theta____ kappa____ phi______ frames
    -       -1.4687   37.0000    0.0000 129

 46 omega  -33.00   75.00   1.0000    1.0000
omega____ theta____ kappa____ phi______ frames
    -        1.4687   57.0000   60.0000 108

 47 omega -136.00  -15.00   1.0000    1.5000
omega____ theta____ kappa____ phi______ frames
    -      -55.4844  -77.0000  -90.0000 121

 48 omega -136.00  -15.00   1.0000    1.5000
omega____ theta____ kappa____ phi______ frames
    -      -55.4844  -77.0000 -120.0000 121

 49 omega -130.00  -21.00   1.0000    1.5000
omega____ theta____ kappa____ phi______ frames
    -      -55.4844  -61.0000   90.0000 109

 50 omega  -69.00   26.00   1.0000    1.5000
omega____ theta____ kappa____ phi______ frames
    -      -55.4844   30.0000 -180.0000 95

 51 omega -122.00  -18.00   1.0000    1.5000
omega____ theta____ kappa____ phi______ frames
    -      -55.4844  125.0000 -180.0000 104

 52 omega -136.00  -15.00   1.0000    1.5000
omega____ theta____ kappa____ phi______ frames
    -      -55.4844  -77.0000   60.0000 121

 53 omega -136.00  -15.00   1.0000    1.5000
omega____ theta____ kappa____ phi______ frames
    -      -55.4844  -77.0000    0.0000 121

 54 omega   15.00  136.00   1.0000    1.5000
omega____ theta____ kappa____ phi______ frames
    -       55.4844   77.0000    0.0000 121

 55 omega   15.00  136.00   1.0000    1.5000
omega____ theta____ kappa____ phi______ frames
    -       55.4844   77.0000 -120.0000 121

 56 omega   -3.00   96.00   1.0000    1.5000
omega____ theta____ kappa____ phi______ frames
    -       55.4844 -125.0000 -180.0000 99

 57 omega   14.00  133.00   1.0000    1.5000
omega____ theta____ kappa____ phi______ frames
    -       55.4844   45.0000  -30.0000 119

 58 omega   73.00  136.00   1.0000    1.5000
omega____ theta____ kappa____ phi______ frames
    -       55.4844  125.0000   30.0000 63

 59 omega   74.00  137.00   1.0000    5.0000
omega____ theta____ kappa____ phi______ frames
    -      109.5000   54.0000  -90.0000 63

 60 omega   26.00   87.00   1.0000    5.0000
omega____ theta____ kappa____ phi______ frames
    -      109.5000 -104.0000 -150.0000 61

 61 omega   69.00  178.00   1.0000    5.0000
omega____ theta____ kappa____ phi______ frames
    -      109.5000   77.0000   60.0000 109

 62 omega   69.00  178.00   1.0000    5.0000
omega____ theta____ kappa____ phi______ frames
    -      109.5000   77.0000  -60.0000 109

 63 omega   74.00  178.00   1.0000    5.0000
omega____ theta____ kappa____ phi______ frames
    -      109.5000   54.0000  150.0000 104

 64 omega   69.00  178.00   1.0000    5.0000
omega____ theta____ kappa____ phi______ frames
    -      109.5000   77.0000 -180.0000 109

 65 omega   74.00  178.00   1.0000    5.0000
omega____ theta____ kappa____ phi______ frames
    -      109.5000   65.0000   30.0000 104

 66 omega   26.00   87.00   1.0000    5.0000
omega____ theta____ kappa____ phi______ frames
    -      109.5000 -104.0000    0.0000 61

 67 omega   69.00  178.00   1.0000    5.0000
omega____ theta____ kappa____ phi______ frames
    -      109.5000   77.0000  -30.0000 109

 68 omega   79.00  178.00   1.0000    5.0000
omega____ theta____ kappa____ phi______ frames
    -      109.5000  104.0000  -90.0000 99

 69 omega   74.00   90.00   1.0000    5.0000
omega____ theta____ kappa____ phi______ frames
    -      109.5000   65.0000 -150.0000 16
;
_diffrn_measurement_device_type 'Xcalibur, Eos, Gemini ultra'
_diffrn_measurement_method '\w scans'
_diffrn_orient_matrix_UB_11 -0.1421061000
_diffrn_orient_matrix_UB_12 0.1629321000
_diffrn_orient_matrix_UB_13 0.0339387000
_diffrn_orient_matrix_UB_21 0.0227248000
_diffrn_orient_matrix_UB_22 0.2034375000
_diffrn_orient_matrix_UB_23 -0.0743343000
_diffrn_orient_matrix_UB_31 -0.1264482000
_diffrn_orient_matrix_UB_32 -0.1466790000
_diffrn_orient_matrix_UB_33 -0.0655168000
_diffrn_radiation_monochromator mirror
_diffrn_radiation_type CuK\a
_diffrn_radiation_wavelength 1.54184
_diffrn_reflns_av_R_equivalents 0.0272
_diffrn_reflns_av_unetI/netI 0.0138
_diffrn_reflns_limit_h_max 9
_diffrn_reflns_limit_h_min -9
_diffrn_reflns_limit_k_max 6
_diffrn_reflns_limit_k_min -6
_diffrn_reflns_limit_l_max 17
_diffrn_reflns_limit_l_min -17
_diffrn_reflns_number 7318
_diffrn_reflns_theta_full 67.88
_diffrn_reflns_theta_max 67.88
_diffrn_reflns_theta_min 5.50
_diffrn_source 'Enhance Ultra (Cu) X-ray Source'
_exptl_absorpt_coefficient_mu 1.014
_exptl_absorpt_correction_T_max 0.866
_exptl_absorpt_correction_T_min 0.843
_exptl_absorpt_correction_type analytical
_exptl_absorpt_process_details
;
CrysAlisPro, Agilent Technologies,
Version 1.171.36.28 (release 01-02-2013 CrysAlis171 .NET)
(compiled Feb  1 2013,16:14:44)
Analytical numeric absorption correction using a multifaceted crystal
            model based on expressions derived by R.C. Clark & J.S. Reid.
(Clark, R. C. & Reid, J. S. (1995). Acta Cryst. A51, 887-897)
;
_exptl_crystal_colour 'dark red'
_exptl_crystal_colour_modifier dark
_exptl_crystal_colour_primary red
_exptl_crystal_density_diffrn 1.564
_exptl_crystal_density_method 'not measured'
_exptl_crystal_description hexagonal
_exptl_crystal_F_000 296
_exptl_crystal_size_max 0.1954
_exptl_crystal_size_mid 0.1792
_exptl_crystal_size_min 0.1761
_refine_diff_density_max 0.191
_refine_diff_density_min -0.199
_refine_diff_density_rms 0.040
_refine_ls_extinction_method none
_refine_ls_goodness_of_fit_ref 1.040
_refine_ls_hydrogen_treatment constr
_refine_ls_matrix_type full
_refine_ls_number_parameters 100
_refine_ls_number_reflns 1111
_refine_ls_number_restraints 0
_refine_ls_restrained_S_all 1.040
_refine_ls_R_factor_all 0.0305
_refine_ls_R_factor_gt 0.0294
_refine_ls_shift/su_max 0.000
_refine_ls_shift/su_mean 0.000
_refine_ls_structure_factor_coef Fsqd
_refine_ls_weighting_details 'calc w=1/[\s^2^(Fo^2^)+(0.0428P)^2^+0.2787P] where P=(Fo^2^+2Fc^2^)/3'
_refine_ls_weighting_scheme calc
_refine_ls_wR_factor_gt 0.0804
_refine_ls_wR_factor_ref 0.0812
_reflns_number_gt 1065
_reflns_number_total 1111
_reflns_threshold_expression >2sigma(I)
_cod_data_source_file c5ce01658d2.cif
_cod_data_source_block 3_Li2-15dhaq_120K
_cod_database_code 7223757
_chemical_oxdiff_formula 'Li2 C14 O6 H8'
_reflns_odcompleteness_completeness 98.97
_reflns_odcompleteness_iscentric 1
_reflns_odcompleteness_theta 68.13
_olex2_refinement_description
;
1. Fixed Uiso
 At 1.2 times of:
  All C(H) groups
 At 1.5 times of:
  All O(H,H) groups
2.a Riding coordinates:
 O3(H3A,H3B)
2.b Aromatic/amide H refined with riding coordinates:
 C4(H4), C5(H5), C6(H6)
;
_olex2_submission_special_instructions 'No special instructions were received'

loop_
_space_group_symop_id
_space_group_symop_operation_xyz
1 'x, y, z'
2 '-x, y+1/2, -z+1/2'
3 '-x, -y, -z'
4 'x, -y-1/2, z-1/2'

loop_
_atom_site_label
_atom_site_type_symbol
_atom_site_fract_x
_atom_site_fract_y
_atom_site_fract_z
_atom_site_U_iso_or_equiv
_atom_site_adp_type
_atom_site_occupancy
_atom_site_calc_flag
_atom_site_refinement_flags_posn
O1 O 0.66774(10) 0.55601(17) 0.49996(5) 0.0193(2) Uani 1 d .
O2 O 0.62523(10) 0.19556(17) 0.36342(6) 0.0193(2) Uani 1 d .
O3 O 0.45023(11) 0.74108(17) 0.32535(6) 0.0227(2) Uani 1 d .
H3A H 0.4300 0.7310 0.2640 0.034 Uiso 1 d R
H3B H 0.5110 0.8930 0.3385 0.034 Uiso 1 d R
C1 C 0.82087(14) 0.5282(2) 0.49602(8) 0.0158(3) Uani 1 d .
C2 C 0.88945(14) 0.3396(2) 0.43709(8) 0.0156(3) Uani 1 d .
C3 C 0.78633(14) 0.1736(2) 0.37791(8) 0.0166(3) Uani 1 d .
C4 C 0.86753(15) -0.0261(2) 0.33155(8) 0.0184(3) Uani 1 d .
H4 H 0.8021 -0.1426 0.2935 0.022 Uiso 1 calc R
C5 C 1.03685(15) -0.0549(2) 0.34025(8) 0.0194(3) Uani 1 d .
H5 H 1.0866 -0.1895 0.3081 0.023 Uiso 1 calc R
C6 C 1.13731(14) 0.1121(2) 0.39606(8) 0.0185(3) Uani 1 d .
H6 H 1.2547 0.0914 0.4013 0.022 Uiso 1 calc R
C7 C 1.06551(14) 0.3066(2) 0.44352(8) 0.0161(3) Uani 1 d .
Li1 Li 0.4957(2) 0.4607(4) 0.40814(14) 0.0210(4) Uani 1 d .

loop_
_atom_site_aniso_label
_atom_site_aniso_U_11
_atom_site_aniso_U_22
_atom_site_aniso_U_33
_atom_site_aniso_U_23
_atom_site_aniso_U_13
_atom_site_aniso_U_12
O1 0.0126(4) 0.0267(5) 0.0186(4) -0.0025(3) 0.0023(3) 0.0001(3)
O2 0.0149(4) 0.0229(5) 0.0197(4) -0.0024(3) -0.0013(3) -0.0004(3)
O3 0.0252(5) 0.0233(5) 0.0189(4) -0.0006(4) -0.0013(3) -0.0029(4)
C1 0.0150(5) 0.0186(6) 0.0137(5) 0.0038(4) 0.0015(4) -0.0001(5)
C2 0.0160(6) 0.0175(6) 0.0133(5) 0.0022(4) 0.0017(4) -0.0006(4)
C3 0.0168(6) 0.0189(6) 0.0140(6) 0.0033(5) 0.0012(4) -0.0007(5)
C4 0.0210(6) 0.0190(6) 0.0150(6) -0.0008(5) -0.0002(5) -0.0023(5)
C5 0.0224(6) 0.0193(6) 0.0167(6) -0.0010(5) 0.0026(5) 0.0022(5)
C6 0.0156(6) 0.0223(6) 0.0177(6) 0.0006(5) 0.0021(4) 0.0013(5)
C7 0.0163(6) 0.0188(6) 0.0133(5) 0.0026(4) 0.0020(4) 0.0000(4)
Li1 0.0168(10) 0.0269(11) 0.0193(10) -0.0008(8) 0.0014(8) 0.0007(8)

loop_
_atom_type_symbol
_atom_type_description
_atom_type_scat_dispersion_real
_atom_type_scat_dispersion_imag
_atom_type_scat_source
C C 0.0180 0.0090 'International Tables Vol C Tables 4.2.6.8 and 6.1.1.4'
H H 0.0000 0.0000 'International Tables Vol C Tables 4.2.6.8 and 6.1.1.4'
Li Li 0.0010 0.0000 'International Tables Vol C Tables 4.2.6.8 and 6.1.1.4'
O O 0.0490 0.0320 'International Tables Vol C Tables 4.2.6.8 and 6.1.1.4'

loop_
_exptl_crystal_face_index_h
_exptl_crystal_face_index_k
_exptl_crystal_face_index_l
_exptl_crystal_face_perp_dist
_exptl_oxdiff_crystal_face_indexfrac_h
_exptl_oxdiff_crystal_face_indexfrac_k
_exptl_oxdiff_crystal_face_indexfrac_l
_exptl_oxdiff_crystal_face_x
_exptl_oxdiff_crystal_face_y
_exptl_oxdiff_crystal_face_z
-5 0 0 0.0896 -5.0035 0.0034 0.0014 0.7116 -0.1131 0.6321
5 0 0 0.0896 5.0035 -0.0034 -0.0014 -0.7116 0.1131 -0.6321
0 -2 -7 0.0837 0.0049 -1.9983 -6.9937 -0.5637 0.1134 0.7507
0 0 -10 0.0761 0.0045 0.0010 -9.9952 -0.3397 0.7433 0.6541
0 0 10 0.1001 -0.0045 -0.0010 9.9952 0.3397 -0.7433 -0.6541
-1 -3 4 0.0897 -0.9998 -2.9982 4.0028 -0.2106 -0.9302 0.3039
1 3 -4 0.0897 0.9998 2.9982 -4.0028 0.2106 0.9302 -0.3039
0 3 1 0.0918 -0.0032 2.9984 0.9951 0.5228 0.5360 -0.5046
0 -3 -1 0.0918 0.0032 -2.9984 -0.9951 -0.5228 -0.5360 0.5046

loop_
_geom_angle_atom_site_label_1
_geom_angle_atom_site_label_2
_geom_angle_atom_site_label_3
_geom_angle
_geom_angle_site_symmetry_3
H3A O3 H3B 107.5 .
O1 C1 C2 122.48(11) .
O1 C1 C7 117.73(11) 3_766
C2 C1 C7 119.78(11) 3_766
C3 C2 C1 122.31(11) .
C7 C2 C1 118.15(11) .
C7 C2 C3 119.38(11) .
O2 C3 C2 124.38(11) .
O2 C3 C4 118.51(11) .
C4 C3 C2 117.11(11) .
C3 C4 H4 119.0 .
C5 C4 C3 122.00(11) .
C5 C4 H4 119.0 .
C4 C5 H5 119.7 .
C4 C5 C6 120.67(11) .
C6 C5 H5 119.7 .
C5 C6 H6 120.1 .
C7 C6 C5 119.88(11) .
C7 C6 H6 120.1 .
C2 C7 C1 121.94(11) 3_766
C6 C7 C1 117.12(11) 3_766
C6 C7 C2 120.90(11) .

loop_
_geom_bond_atom_site_label_1
_geom_bond_atom_site_label_2
_geom_bond_distance
_geom_bond_site_symmetry_2
O1 C1 1.2506(15) .
O2 C3 1.3038(14) .
O3 H3A 0.9083 .
O3 H3B 0.9346 .
C1 C2 1.4469(17) .
C1 C7 1.4893(17) 3_766
C2 C3 1.4348(17) .
C2 C7 1.4258(16) .
C3 C4 1.4267(17) .
C4 H4 0.9500 .
C4 C5 1.3692(17) .
C5 H5 0.9500 .
C5 C6 1.3993(18) .
C6 H6 0.9500 .
C6 C7 1.3794(17) .
C7 C1 1.4892(17) 3_766

loop_
_geom_torsion_atom_site_label_1
_geom_torsion_atom_site_label_2
_geom_torsion_atom_site_label_3
_geom_torsion_atom_site_label_4
_geom_torsion
_geom_torsion_site_symmetry_1
_geom_torsion_site_symmetry_4
O1 C1 C2 C3 0.96(18) . .
O1 C1 C2 C7 -174.43(10) . .
O2 C3 C4 C5 177.25(11) . .
C1 C2 C3 O2 8.32(18) . .
C1 C2 C3 C4 -172.39(10) . .
C1 C2 C7 C1 -4.19(18) . 3_766
C1 C2 C7 C6 173.33(10) . .
C2 C3 C4 C5 -2.09(17) . .
C3 C2 C7 C1 -179.73(10) . 3_766
C3 C2 C7 C6 -2.21(17) . .
C3 C4 C5 C6 0.36(18) . .
C4 C5 C6 C7 0.52(18) . .
C5 C6 C7 C1 178.06(10) . 3_766
C5 C6 C7 C2 0.43(18) . .
C7 C1 C2 C3 179.49(10) 3_766 .
C7 C1 C2 C7 4.10(18) 3_766 .
C7 C2 C3 O2 -176.34(10) . .
C7 C2 C3 C4 2.96(16) . .
